data_7156573
loop_
_publ_author_name
'Samala, Srinivas'
'Ryu, Do Hyun'
'Song, Choong Eui'
'Yoo, Eun Jeong'

_publ_section_title
;
 Multicomponent dipolar cycloadditions: efficient synthesis of polycyclic
 fused pyrrolizidines via azomethine ylides.
;
_journal_issue 7
_journal_name_full 'Organic &amp; biomolecular chemistry'
_journal_page_first 1773
_journal_page_last 1777
_journal_paper_doi 10.1039/c8ob02463d
_journal_volume 17
_journal_year 2019
_chemical_formula_sum 'C27 H22 N4 O2 S'
_chemical_formula_weight 466.54
_space_group_crystal_system triclinic
_space_group_IT_number 2
_space_group_name_Hall '-P 1'
_space_group_name_H-M_alt 'P -1'
_symmetry_space_group_name_Hall '-P 1'
_symmetry_space_group_name_H-M 'P -1'
_atom_sites_solution_hydrogens geom
_atom_sites_solution_primary direct
_atom_sites_solution_secondary difmap
_audit_creation_method SHELXL-2016/6
_audit_update_record
;
2018-10-01 deposited with the CCDC.
2018-11-12 downloaded from the CCDC.
;
_cell_angle_alpha 92.446(2)
_cell_angle_beta 93.380(2)
_cell_angle_gamma 111.994(2)
_cell_formula_units_Z 4
_cell_length_a 11.0331(7)
_cell_length_b 11.2615(7)
_cell_length_c 19.3004(13)
_cell_measurement_reflns_used 9323
_cell_measurement_temperature 120(2)
_cell_measurement_theta_max 34.368
_cell_measurement_theta_min 2.983
_cell_volume 2214.2(2)
_computing_cell_refinement 'Bruker SMART APEXll'
_computing_data_collection 'Bruker SMART APEXll'
_computing_data_reduction 'Bruker SAINT'
_computing_molecular_graphics 'SHELXL-2016/6 (Sheldrick, 2016)'
_computing_structure_refinement 'SHELXL-2016/6 (Sheldrick, 2016)'
_computing_structure_solution 'SHELXT 2014/5 (Sheldrick, 2014)'
_diffrn_ambient_temperature 120(2)
_diffrn_measured_fraction_theta_full 0.995
_diffrn_measured_fraction_theta_max 0.992
_diffrn_measurement_device_type 'CCD area detector'
_diffrn_measurement_method 'omega phi scan'
_diffrn_radiation_monochromator graphite
_diffrn_radiation_type MoK\a
_diffrn_radiation_wavelength 0.71073
_diffrn_reflns_av_R_equivalents 0.0261
_diffrn_reflns_av_unetI/netI 0.0174
_diffrn_reflns_Laue_measured_fraction_full 0.995
_diffrn_reflns_Laue_measured_fraction_max 0.992
_diffrn_reflns_limit_h_max 17
_diffrn_reflns_limit_h_min -17
_diffrn_reflns_limit_k_max 17
_diffrn_reflns_limit_k_min -17
_diffrn_reflns_limit_l_max 30
_diffrn_reflns_limit_l_min -30
_diffrn_reflns_number 130344
_diffrn_reflns_point_group_measured_fraction_full 0.995
_diffrn_reflns_point_group_measured_fraction_max 0.992
_diffrn_reflns_theta_full 25.242
_diffrn_reflns_theta_max 34.413
_diffrn_reflns_theta_min 2.983
_diffrn_source 'fine-focus sealed tube'
_exptl_absorpt_coefficient_mu 0.181
_exptl_absorpt_correction_T_max 0.6804
_exptl_absorpt_correction_T_min 0.6188
_exptl_absorpt_correction_type multi-scan
_exptl_absorpt_process_details SADABS
_exptl_crystal_colour clourless
_exptl_crystal_density_diffrn 1.400
_exptl_crystal_description block
_exptl_crystal_F_000 976
_exptl_crystal_size_max 0.280
_exptl_crystal_size_mid 0.270
_exptl_crystal_size_min 0.250
_refine_diff_density_max 0.779
_refine_diff_density_min -0.713
_refine_diff_density_rms 0.065
_refine_ls_extinction_method none
_refine_ls_goodness_of_fit_ref 1.033
_refine_ls_hydrogen_treatment constr
_refine_ls_matrix_type full
_refine_ls_number_parameters 613
_refine_ls_number_reflns 18502
_refine_ls_number_restraints 0
_refine_ls_restrained_S_all 1.033
_refine_ls_R_factor_all 0.0534
_refine_ls_R_factor_gt 0.0442
_refine_ls_shift/su_max 0.002
_refine_ls_shift/su_mean 0.000
_refine_ls_structure_factor_coef Fsqd
_refine_ls_weighting_details 'w=1/[\s^2^(Fo^2^)+(0.0612P)^2^+1.2371P] where P=(Fo^2^+2Fc^2^)/3'
_refine_ls_weighting_scheme calc
_refine_ls_wR_factor_gt 0.1202
_refine_ls_wR_factor_ref 0.1288
_reflns_Friedel_coverage 0.000
_reflns_number_gt 15793
_reflns_number_total 18502
_reflns_threshold_expression 'I > 2\s(I)'
_cod_data_source_file c8ob02463d2.cif
_cod_data_source_block p-1_a
_cod_depositor_comments
;
The following automatic conversions were performed:

'_exptl_absorpt_correction_type' value 'MULTI-SCAN' changed to
'multi-scan' according to
/home/data/users/saulius/crontab/automatic-downloads/rss-feeds/RSC/lib/dictionaries/cif_core.dic
dictionary named 'cif_core.dic' version 2.4.2 from 2011-04-26.

Automatic conversion script
Id: cif_fix_values 4973 2017-02-22 13:04:09Z antanas 

 Adding full bibliography for 7156573.cif.
;
_cod_database_code 7156573
_shelx_shelxl_version_number 2016/6
_shelx_space_group_comment
;
The symmetry employed for this shelxl refinement is uniquely defined
by the following loop, which should always be used as a source of
symmetry information in preference to the above space-group names.
They are only intended as comments.
;
_shelx_estimated_absorpt_t_min 0.951
_shelx_estimated_absorpt_t_max 0.956

loop_
_space_group_symop_operation_xyz
'x, y, z'
'-x, -y, -z'

loop_
_atom_site_label
_atom_site_type_symbol
_atom_site_fract_x
_atom_site_fract_y
_atom_site_fract_z
_atom_site_U_iso_or_equiv
_atom_site_adp_type
_atom_site_occupancy
_atom_site_site_symmetry_order
_atom_site_calc_flag
_atom_site_refinement_flags_posn
_atom_site_refinement_flags_adp
C1 C 0.29935(9) 0.59248(9) 0.88725(5) 0.01628(15) Uani 1 1 d . .
C2 C 0.34837(10) 0.54794(9) 0.94397(5) 0.01755(16) Uani 1 1 d . .
H2 H 0.365319 0.592836 0.988503 0.021 Uiso 1 1 calc R U
C3 C 0.37205(10) 0.43572(9) 0.93390(5) 0.01618(15) Uani 1 1 d . .
H3 H 0.406228 0.403941 0.972022 0.019 Uiso 1 1 calc R U
C4 C 0.34630(9) 0.36902(8) 0.86851(5) 0.01327(14) Uani 1 1 d . .
C5 C 0.30030(10) 0.41886(10) 0.81231(5) 0.01804(16) Uani 1 1 d . .
H5 H 0.284568 0.375280 0.767458 0.022 Uiso 1 1 calc R U
C6 C 0.27724(11) 0.53159(10) 0.82124(5) 0.02001(17) Uani 1 1 d . .
H6 H 0.246969 0.566039 0.782888 0.024 Uiso 1 1 calc R U
C7 C 0.36718(9) 0.24465(8) 0.85692(5) 0.01342(14) Uani 1 1 d . .
H7 H 0.380082 0.233280 0.806581 0.016 Uiso 1 1 calc R U
C8 C 0.60224(10) 0.28337(10) 0.86129(6) 0.01936(17) Uani 1 1 d . .
H8A H 0.681112 0.306232 0.894202 0.023 Uiso 1 1 calc R U
H8B H 0.610775 0.358196 0.834024 0.023 Uiso 1 1 calc R U
C9 C 0.48363(11) 0.03353(10) 0.86246(7) 0.0245(2) Uani 1 1 d . .
H9A H 0.399081 -0.023796 0.838044 0.029 Uiso 1 1 calc R U
H9B H 0.529150 -0.020045 0.881824 0.029 Uiso 1 1 calc R U
C10 C 0.45979(10) 0.11860(9) 0.92182(5) 0.01763(16) Uani 1 1 d . .
H10 H 0.517588 0.123468 0.964628 0.021 Uiso 1 1 calc R U
C11 C 0.31686(10) 0.07529(9) 0.93891(5) 0.01761(16) Uani 1 1 d . .
H11 H 0.276380 -0.019920 0.941483 0.021 Uiso 1 1 calc R U
C12 C 0.30737(10) 0.14448(10) 1.00498(5) 0.01809(16) Uani 1 1 d . .
C13 C 0.34271(12) 0.24350(14) 1.10540(6) 0.0281(2) Uani 1 1 d . .
H13 H 0.382683 0.278584 1.150484 0.034 Uiso 1 1 calc R U
C14 C 0.23025(11) 0.25356(12) 1.07713(5) 0.02300(19) Uani 1 1 d . .
C15 C 0.15999(11) 0.32955(13) 1.10602(6) 0.0273(2) Uani 1 1 d . .
C16 C 0.14044(14) 0.32341(19) 1.17730(7) 0.0415(4) Uani 1 1 d . .
H16 H 0.163007 0.263988 1.203406 0.050 Uiso 1 1 calc R U
C17 C 0.08861(15) 0.4033(2) 1.20947(9) 0.0536(5) Uani 1 1 d . .
H17 H 0.076789 0.399500 1.257800 0.064 Uiso 1 1 calc R U
C18 C 0.05410(14) 0.4881(2) 1.17219(11) 0.0547(6) Uani 1 1 d . .
H18 H 0.019565 0.543624 1.194913 0.066 Uiso 1 1 calc R U
C19 C 0.06952(13) 0.49361(15) 1.10035(10) 0.0415(4) Uani 1 1 d . .
H19 H 0.043401 0.550968 1.074334 0.050 Uiso 1 1 calc R U
C20 C 0.12328(12) 0.41441(12) 1.06772(8) 0.0305(2) Uani 1 1 d . .
H20 H 0.134916 0.418225 1.019370 0.037 Uiso 1 1 calc R U
C21 C 0.10134(9) 0.15875(9) 0.95987(5) 0.01613(15) Uani 1 1 d . .
C22 C -0.02197(10) 0.15506(10) 0.97576(6) 0.01974(17) Uani 1 1 d . .
H22 H -0.037306 0.172569 1.022312 0.024 Uiso 1 1 calc R U
C23 C -0.12190(10) 0.12557(11) 0.92291(6) 0.02312(19) Uani 1 1 d . .
H23 H -0.205008 0.125768 0.933133 0.028 Uiso 1 1 calc R U
C24 C -0.10093(11) 0.09580(13) 0.85523(6) 0.0270(2) Uani 1 1 d . .
H24 H -0.169328 0.076046 0.819170 0.032 Uiso 1 1 calc R U
C25 C 0.02095(10) 0.09504(12) 0.84046(6) 0.02334(19) Uani 1 1 d . .
H25 H 0.034041 0.071957 0.794389 0.028 Uiso 1 1 calc R U
C26 C 0.12398(9) 0.12757(9) 0.89213(5) 0.01629(15) Uani 1 1 d . .
C27 C 0.25358(9) 0.11946(9) 0.87704(5) 0.01527(15) Uani 1 1 d . .
H27 H 0.235445 0.053215 0.837517 0.018 Uiso 1 1 calc R U
C28 C 0.37549(9) 0.18389(10) 0.37833(6) 0.01825(16) Uani 1 1 d . .
C29 C 0.43238(11) 0.19963(11) 0.31543(6) 0.02210(19) Uani 1 1 d . .
H29 H 0.395251 0.227806 0.276924 0.027 Uiso 1 1 calc R U
C30 C 0.54529(10) 0.17315(10) 0.31006(5) 0.01877(17) Uani 1 1 d . .
H30 H 0.586410 0.184328 0.267617 0.023 Uiso 1 1 calc R U
C31 C 0.59839(9) 0.13029(9) 0.36663(5) 0.01352(14) Uani 1 1 d . .
C32 C 0.53584(9) 0.11170(10) 0.42835(5) 0.01632(15) Uani 1 1 d . .
H32 H 0.570301 0.080066 0.466430 0.020 Uiso 1 1 calc R U
C33 C 0.42398(9) 0.13876(10) 0.43488(5) 0.01738(16) Uani 1 1 d . .
H33 H 0.381851 0.126648 0.477015 0.021 Uiso 1 1 calc R U
C34 C 0.72227(9) 0.10381(9) 0.36091(5) 0.01345(14) Uani 1 1 d . .
H34 H 0.727795 0.079113 0.311156 0.016 Uiso 1 1 calc R U
C35 C 0.67180(10) -0.12732(9) 0.36624(6) 0.01947(17) Uani 1 1 d . .
H35A H 0.598295 -0.135770 0.331874 0.023 Uiso 1 1 calc R U
H35B H 0.640288 -0.195800 0.398924 0.023 Uiso 1 1 calc R U
C36 C 0.93143(10) -0.01700(10) 0.38070(5) 0.01924(17) Uani 1 1 d . .
H36A H 0.992294 -0.051206 0.404331 0.023 Uiso 1 1 calc R U
H36B H 0.983029 0.057215 0.355036 0.023 Uiso 1 1 calc R U
C37 C 0.85263(9) 0.02390(9) 0.43453(5) 0.01483(15) Uani 1 1 d . .
H37 H 0.849177 -0.023036 0.477658 0.018 Uiso 1 1 calc R U
C38 C 0.90413(9) 0.16866(9) 0.45271(5) 0.01399(14) Uani 1 1 d . .
H38 H 1.002088 0.205946 0.459327 0.017 Uiso 1 1 calc R U
C39 C 0.84470(9) 0.19727(9) 0.51601(5) 0.01391(14) Uani 1 1 d . .
C40 C 0.76238(11) 0.19138(10) 0.61409(5) 0.01878(17) Uani 1 1 d . .
H40 H 0.735669 0.165440 0.658757 0.023 Uiso 1 1 calc R U
C41 C 0.74378(9) 0.29135(9) 0.58299(5) 0.01495(15) Uani 1 1 d . .
C42 C 0.66320(9) 0.36229(9) 0.60514(5) 0.01518(15) Uani 1 1 d . .
C43 C 0.66569(12) 0.39756(11) 0.67563(5) 0.02168(18) Uani 1 1 d . .
H43 H 0.725505 0.382777 0.708286 0.026 Uiso 1 1 calc R U
C44 C 0.58118(13) 0.45423(12) 0.69846(6) 0.0266(2) Uani 1 1 d . .
H44 H 0.584639 0.478753 0.746468 0.032 Uiso 1 1 calc R U
C45 C 0.49196(12) 0.47520(11) 0.65167(6) 0.0237(2) Uani 1 1 d . .
H45 H 0.433514 0.512571 0.667554 0.028 Uiso 1 1 calc R U
C46 C 0.48904(10) 0.44108(10) 0.58159(6) 0.01975(17) Uani 1 1 d . .
H46 H 0.428735 0.455744 0.549219 0.024 Uiso 1 1 calc R U
C47 C 0.57400(9) 0.38540(9) 0.55833(5) 0.01647(15) Uani 1 1 d . .
H47 H 0.571391 0.362837 0.510121 0.020 Uiso 1 1 calc R U
C48 C 0.83040(9) 0.51162(9) 0.48259(5) 0.01503(15) Uani 1 1 d . .
H48 H 0.817865 0.538308 0.528056 0.018 Uiso 1 1 calc R U
C49 C 0.85537(10) 0.59661(9) 0.42991(5) 0.01710(16) Uani 1 1 d . .
H49 H 0.856598 0.680589 0.439226 0.021 Uiso 1 1 calc R U
C50 C 0.87849(10) 0.55975(10) 0.36391(5) 0.01888(17) Uani 1 1 d . .
H50 H 0.895252 0.617928 0.328162 0.023 Uiso 1 1 calc R U
C51 C 0.87681(10) 0.43659(9) 0.35082(5) 0.01696(16) Uani 1 1 d . .
H51 H 0.895114 0.412157 0.306126 0.020 Uiso 1 1 calc R U
C52 C 0.84883(8) 0.34827(9) 0.40189(5) 0.01324(14) Uani 1 1 d . .
C53 C 0.82402(8) 0.38676(8) 0.46779(5) 0.01278(14) Uani 1 1 d . .
C54 C 0.85406(8) 0.21793(8) 0.38785(5) 0.01324(14) Uani 1 1 d . .
H54 H 0.917844 0.226346 0.351860 0.016 Uiso 1 1 calc R U
N1 N 0.26833(9) 0.70748(8) 0.89720(6) 0.02195(17) Uani 1 1 d . .
N2 N 0.48583(8) 0.24767(8) 0.89845(4) 0.01500(13) Uani 1 1 d . .
N3 N 0.20717(8) 0.18809(9) 1.01181(4) 0.01754(14) Uani 1 1 d . .
N4 N 0.39073(10) 0.17644(11) 1.06062(5) 0.02479(18) Uani 1 1 d . .
N5 N 0.26119(9) 0.21803(10) 0.38623(6) 0.02578(19) Uani 1 1 d . .
N6 N 0.71963(8) -0.00300(8) 0.40339(4) 0.01477(13) Uani 1 1 d . .
N7 N 0.79921(8) 0.29558(7) 0.51922(4) 0.01302(12) Uani 1 1 d . .
N8 N 0.82468(9) 0.13323(9) 0.57242(4) 0.01776(14) Uani 1 1 d . .
O1 O 0.26508(10) 0.74756(9) 0.95701(5) 0.03154(19) Uani 1 1 d . .
O2 O 0.24441(10) 0.75672(9) 0.84498(6) 0.0328(2) Uani 1 1 d . .
O3 O 0.22920(10) 0.22921(11) 0.44537(6) 0.0346(2) Uani 1 1 d . .
O4 O 0.20302(10) 0.23468(13) 0.33382(7) 0.0425(3) Uani 1 1 d . .
S1 S 0.58465(3) 0.14186(3) 0.80247(2) 0.02484(6) Uani 1 1 d . .
S2 S 0.81105(3) -0.14045(3) 0.32156(2) 0.02244(6) Uani 1 1 d . .

loop_
_atom_site_aniso_label
_atom_site_aniso_U_11
_atom_site_aniso_U_22
_atom_site_aniso_U_33
_atom_site_aniso_U_23
_atom_site_aniso_U_13
_atom_site_aniso_U_12
C1 0.0153(4) 0.0115(3) 0.0232(4) 0.0006(3) 0.0016(3) 0.0065(3)
C2 0.0215(4) 0.0143(4) 0.0175(4) -0.0005(3) 0.0021(3) 0.0076(3)
C3 0.0213(4) 0.0144(4) 0.0142(3) 0.0004(3) 0.0004(3) 0.0085(3)
C4 0.0134(3) 0.0125(3) 0.0146(3) 0.0011(3) 0.0013(3) 0.0057(3)
C5 0.0229(4) 0.0182(4) 0.0156(4) -0.0005(3) -0.0021(3) 0.0114(3)
C6 0.0244(4) 0.0182(4) 0.0207(4) 0.0013(3) -0.0028(3) 0.0125(4)
C7 0.0135(3) 0.0129(3) 0.0150(3) 0.0000(3) 0.0002(3) 0.0066(3)
C8 0.0141(4) 0.0196(4) 0.0240(4) 0.0019(3) 0.0013(3) 0.0060(3)
C9 0.0232(5) 0.0180(4) 0.0351(6) -0.0012(4) 0.0040(4) 0.0113(4)
C10 0.0171(4) 0.0150(4) 0.0234(4) 0.0035(3) 0.0013(3) 0.0089(3)
C11 0.0169(4) 0.0136(4) 0.0236(4) 0.0049(3) 0.0021(3) 0.0069(3)
C12 0.0176(4) 0.0190(4) 0.0190(4) 0.0066(3) 0.0022(3) 0.0077(3)
C13 0.0243(5) 0.0429(7) 0.0162(4) 0.0031(4) 0.0006(4) 0.0119(5)
C14 0.0204(4) 0.0311(5) 0.0156(4) 0.0005(4) 0.0031(3) 0.0075(4)
C15 0.0180(4) 0.0372(6) 0.0217(5) -0.0082(4) 0.0042(4) 0.0053(4)
C16 0.0243(6) 0.0730(11) 0.0226(5) -0.0093(6) 0.0045(4) 0.0142(6)
C17 0.0264(6) 0.0914(15) 0.0377(8) -0.0267(9) 0.0054(5) 0.0189(8)
C18 0.0210(6) 0.0659(11) 0.0651(11) -0.0419(9) 0.0085(6) 0.0070(6)
C19 0.0201(5) 0.0345(7) 0.0646(10) -0.0216(7) 0.0041(6) 0.0068(5)
C20 0.0208(5) 0.0277(5) 0.0389(6) -0.0096(5) 0.0066(4) 0.0051(4)
C21 0.0138(3) 0.0153(4) 0.0186(4) 0.0017(3) 0.0015(3) 0.0045(3)
C22 0.0154(4) 0.0199(4) 0.0235(4) 0.0010(3) 0.0043(3) 0.0057(3)
C23 0.0142(4) 0.0257(5) 0.0293(5) 0.0016(4) 0.0031(3) 0.0071(3)
C24 0.0154(4) 0.0386(6) 0.0265(5) -0.0016(4) -0.0012(4) 0.0105(4)
C25 0.0158(4) 0.0318(5) 0.0209(4) -0.0021(4) -0.0012(3) 0.0080(4)
C26 0.0134(3) 0.0160(4) 0.0187(4) 0.0002(3) 0.0007(3) 0.0049(3)
C27 0.0138(3) 0.0133(3) 0.0187(4) -0.0004(3) 0.0007(3) 0.0053(3)
C28 0.0113(3) 0.0181(4) 0.0271(5) 0.0025(3) 0.0018(3) 0.0074(3)
C29 0.0188(4) 0.0280(5) 0.0241(5) 0.0078(4) 0.0017(3) 0.0134(4)
C30 0.0179(4) 0.0247(4) 0.0167(4) 0.0039(3) 0.0014(3) 0.0111(3)
C31 0.0120(3) 0.0143(3) 0.0147(3) -0.0006(3) 0.0003(3) 0.0058(3)
C32 0.0140(3) 0.0205(4) 0.0160(4) 0.0012(3) 0.0016(3) 0.0082(3)
C33 0.0131(3) 0.0195(4) 0.0201(4) -0.0003(3) 0.0029(3) 0.0067(3)
C34 0.0132(3) 0.0148(3) 0.0140(3) 0.0001(3) 0.0016(3) 0.0072(3)
C35 0.0183(4) 0.0144(4) 0.0241(4) -0.0011(3) 0.0018(3) 0.0047(3)
C36 0.0182(4) 0.0202(4) 0.0227(4) -0.0029(3) 0.0020(3) 0.0115(3)
C37 0.0156(4) 0.0153(4) 0.0164(4) -0.0003(3) 0.0005(3) 0.0094(3)
C38 0.0128(3) 0.0155(3) 0.0156(3) -0.0008(3) 0.0000(3) 0.0079(3)
C39 0.0140(3) 0.0149(3) 0.0149(3) 0.0001(3) 0.0000(3) 0.0080(3)
C40 0.0243(4) 0.0209(4) 0.0156(4) 0.0034(3) 0.0035(3) 0.0131(4)
C41 0.0171(4) 0.0163(4) 0.0134(3) 0.0010(3) 0.0025(3) 0.0084(3)
C42 0.0168(4) 0.0148(4) 0.0156(4) 0.0014(3) 0.0035(3) 0.0076(3)
C43 0.0294(5) 0.0250(5) 0.0152(4) 0.0001(3) 0.0026(3) 0.0154(4)
C44 0.0390(6) 0.0296(5) 0.0187(4) 0.0005(4) 0.0089(4) 0.0207(5)
C45 0.0287(5) 0.0220(4) 0.0272(5) 0.0051(4) 0.0121(4) 0.0153(4)
C46 0.0182(4) 0.0199(4) 0.0250(4) 0.0058(3) 0.0059(3) 0.0104(3)
C47 0.0161(4) 0.0171(4) 0.0176(4) 0.0017(3) 0.0032(3) 0.0076(3)
C48 0.0146(3) 0.0133(3) 0.0172(4) 0.0002(3) 0.0015(3) 0.0054(3)
C49 0.0168(4) 0.0133(3) 0.0213(4) 0.0021(3) 0.0016(3) 0.0057(3)
C50 0.0212(4) 0.0176(4) 0.0193(4) 0.0052(3) 0.0038(3) 0.0084(3)
C51 0.0179(4) 0.0183(4) 0.0164(4) 0.0034(3) 0.0037(3) 0.0083(3)
C52 0.0116(3) 0.0141(3) 0.0151(3) 0.0013(3) 0.0017(3) 0.0060(3)
C53 0.0115(3) 0.0130(3) 0.0145(3) 0.0012(3) 0.0013(3) 0.0053(3)
C54 0.0121(3) 0.0142(3) 0.0147(3) 0.0004(3) 0.0022(3) 0.0065(3)
N1 0.0187(4) 0.0127(3) 0.0349(5) -0.0009(3) 0.0007(3) 0.0069(3)
N2 0.0129(3) 0.0139(3) 0.0188(3) 0.0020(3) 0.0001(3) 0.0058(3)
N3 0.0160(3) 0.0201(4) 0.0162(3) 0.0024(3) 0.0019(3) 0.0064(3)
N4 0.0233(4) 0.0333(5) 0.0194(4) 0.0083(3) 0.0006(3) 0.0119(4)
N5 0.0153(4) 0.0256(4) 0.0405(5) 0.0083(4) 0.0064(3) 0.0111(3)
N6 0.0138(3) 0.0138(3) 0.0176(3) 0.0003(2) 0.0008(3) 0.0064(3)
N7 0.0138(3) 0.0134(3) 0.0136(3) 0.0007(2) 0.0015(2) 0.0070(2)
N8 0.0215(4) 0.0197(4) 0.0162(3) 0.0022(3) 0.0010(3) 0.0126(3)
O1 0.0355(5) 0.0236(4) 0.0399(5) -0.0082(3) 0.0032(4) 0.0172(4)
O2 0.0377(5) 0.0182(4) 0.0459(5) 0.0055(3) -0.0037(4) 0.0150(3)
O3 0.0246(4) 0.0405(5) 0.0466(6) 0.0011(4) 0.0120(4) 0.0201(4)
O4 0.0248(4) 0.0621(7) 0.0532(6) 0.0275(6) 0.0075(4) 0.0277(5)
S1 0.02233(12) 0.02984(13) 0.02693(13) -0.00193(10) 0.00478(9) 0.01511(10)
S2 0.02560(12) 0.02102(11) 0.02230(12) -0.00594(9) 0.00210(9) 0.01139(9)

loop_
_atom_type_symbol
_atom_type_description
_atom_type_scat_dispersion_real
_atom_type_scat_dispersion_imag
_atom_type_scat_source
C C 0.0033 0.0016 'International Tables Vol C Tables 4.2.6.8 and 6.1.1.4'
H H 0.0000 0.0000 'International Tables Vol C Tables 4.2.6.8 and 6.1.1.4'
N N 0.0061 0.0033 'International Tables Vol C Tables 4.2.6.8 and 6.1.1.4'
O O 0.0106 0.0060 'International Tables Vol C Tables 4.2.6.8 and 6.1.1.4'
S S 0.1246 0.1234 'International Tables Vol C Tables 4.2.6.8 and 6.1.1.4'

loop_
_geom_angle_atom_site_label_1
_geom_angle_atom_site_label_2
_geom_angle_atom_site_label_3
_geom_angle
C6 C1 C2 122.39(9)
C6 C1 N1 118.41(9)
C2 C1 N1 119.19(9)
C1 C2 C3 118.20(9)
C1 C2 H2 120.9
C3 C2 H2 120.9
C2 C3 C4 120.99(9)
C2 C3 H3 119.5
C4 C3 H3 119.5
C5 C4 C3 119.05(8)
C5 C4 C7 119.09(8)
C3 C4 C7 121.86(8)
C6 C5 C4 120.75(9)
C6 C5 H5 119.6
C4 C5 H5 119.6
C1 C6 C5 118.55(9)
C1 C6 H6 120.7
C5 C6 H6 120.7
N2 C7 C4 111.26(7)
N2 C7 C27 104.70(7)
C4 C7 C27 116.14(7)
N2 C7 H7 108.1
C4 C7 H7 108.1
C27 C7 H7 108.1
N2 C8 S1 106.69(7)
N2 C8 H8A 110.4
S1 C8 H8A 110.4
N2 C8 H8B 110.4
S1 C8 H8B 110.4
H8A C8 H8B 108.6
C10 C9 S1 107.11(7)
C10 C9 H9A 110.3
S1 C9 H9A 110.3
C10 C9 H9B 110.3
S1 C9 H9B 110.3
H9A C9 H9B 108.5
N2 C10 C11 102.29(7)
N2 C10 C9 109.41(8)
C11 C10 C9 113.92(9)
N2 C10 H10 110.3
C11 C10 H10 110.3
C9 C10 H10 110.3
C12 C11 C10 110.05(8)
C12 C11 C27 109.82(8)
C10 C11 C27 102.30(8)
C12 C11 H11 111.4
C10 C11 H11 111.4
C27 C11 H11 111.4
N4 C12 N3 112.03(10)
N4 C12 C11 126.90(9)
N3 C12 C11 120.99(9)
C14 C13 N4 111.90(10)
C14 C13 H13 124.1
N4 C13 H13 124.1
C13 C14 N3 104.46(10)
C13 C14 C15 127.27(11)
N3 C14 C15 127.89(10)
C20 C15 C16 119.51(13)
C20 C15 C14 122.94(11)
C16 C15 C14 117.30(13)
C17 C16 C15 120.24(18)
C17 C16 H16 119.9
C15 C16 H16 119.9
C18 C17 C16 120.40(16)
C18 C17 H17 119.8
C16 C17 H17 119.8
C17 C18 C19 120.36(14)
C17 C18 H18 119.8
C19 C18 H18 119.8
C20 C19 C18 119.55(18)
C20 C19 H19 120.2
C18 C19 H19 120.2
C19 C20 C15 119.91(14)
C19 C20 H20 120.0
C15 C20 H20 120.0
C22 C21 C26 121.01(9)
C22 C21 N3 121.93(9)
C26 C21 N3 116.99(8)
C23 C22 C21 119.45(10)
C23 C22 H22 120.3
C21 C22 H22 120.3
C24 C23 C22 120.35(10)
C24 C23 H23 119.8
C22 C23 H23 119.8
C23 C24 C25 119.69(10)
C23 C24 H24 120.2
C25 C24 H24 120.2
C24 C25 C26 121.14(10)
C24 C25 H25 119.4
C26 C25 H25 119.4
C25 C26 C21 118.29(9)
C25 C26 C27 121.10(9)
C21 C26 C27 120.45(8)
C26 C27 C11 112.64(8)
C26 C27 C7 118.43(8)
C11 C27 C7 103.74(7)
C26 C27 H27 107.2
C11 C27 H27 107.2
C7 C27 H27 107.2
C33 C28 C29 122.50(9)
C33 C28 N5 118.24(9)
C29 C28 N5 119.26(9)
C28 C29 C30 118.44(9)
C28 C29 H29 120.8
C30 C29 H29 120.8
C29 C30 C31 120.45(9)
C29 C30 H30 119.8
C31 C30 H30 119.8
C32 C31 C30 119.38(8)
C32 C31 C34 120.38(8)
C30 C31 C34 120.24(8)
C33 C32 C31 120.96(9)
C33 C32 H32 119.5
C31 C32 H32 119.5
C28 C33 C32 118.22(9)
C28 C33 H33 120.9
C32 C33 H33 120.9
N6 C34 C31 110.42(7)
N6 C34 C54 104.42(7)
C31 C34 C54 115.60(7)
N6 C34 H34 108.7
C31 C34 H34 108.7
C54 C34 H34 108.7
N6 C35 S2 106.84(7)
N6 C35 H35A 110.4
S2 C35 H35A 110.4
N6 C35 H35B 110.4
S2 C35 H35B 110.4
H35A C35 H35B 108.6
C37 C36 S2 106.21(7)
C37 C36 H36A 110.5
S2 C36 H36A 110.5
C37 C36 H36B 110.5
S2 C36 H36B 110.5
H36A C36 H36B 108.7
N6 C37 C38 102.39(7)
N6 C37 C36 109.22(8)
C38 C37 C36 113.80(8)
N6 C37 H37 110.4
C38 C37 H37 110.4
C36 C37 H37 110.4
C39 C38 C37 110.34(8)
C39 C38 C54 110.37(7)
C37 C38 C54 102.28(7)
C39 C38 H38 111.2
C37 C38 H38 111.2
C54 C38 H38 111.2
N8 C39 N7 112.06(8)
N8 C39 C38 126.51(8)
N7 C39 C38 121.38(8)
C41 C40 N8 111.65(9)
C41 C40 H40 124.2
N8 C40 H40 124.2
C40 C41 N7 104.43(8)
C40 C41 C42 127.74(9)
N7 C41 C42 126.96(8)
C43 C42 C47 118.35(9)
C43 C42 C41 119.66(9)
C47 C42 C41 121.72(8)
C44 C43 C42 120.54(10)
C44 C43 H43 119.7
C42 C43 H43 119.7
C45 C44 C43 120.60(10)
C45 C44 H44 119.7
C43 C44 H44 119.7
C46 C45 C44 119.32(10)
C46 C45 H45 120.3
C44 C45 H45 120.3
C45 C46 C47 120.38(10)
C45 C46 H46 119.8
C47 C46 H46 119.8
C46 C47 C42 120.80(9)
C46 C47 H47 119.6
C42 C47 H47 119.6
C49 C48 C53 119.30(9)
C49 C48 H48 120.4
C53 C48 H48 120.4
C50 C49 C48 120.69(9)
C50 C49 H49 119.7
C48 C49 H49 119.7
C49 C50 C51 119.23(9)
C49 C50 H50 120.4
C51 C50 H50 120.4
C50 C51 C52 121.44(9)
C50 C51 H51 119.3
C52 C51 H51 119.3
C51 C52 C53 118.41(8)
C51 C52 C54 120.62(8)
C53 C52 C54 120.84(8)
C48 C53 C52 120.85(8)
C48 C53 N7 122.05(8)
C52 C53 N7 117.02(8)
C52 C54 C38 112.76(7)
C52 C54 C34 117.68(7)
C38 C54 C34 104.17(7)
C52 C54 H54 107.2
C38 C54 H54 107.2
C34 C54 H54 107.2
O1 N1 O2 123.85(10)
O1 N1 C1 118.14(9)
O2 N1 C1 117.99(10)
C8 N2 C10 107.43(8)
C8 N2 C7 114.61(8)
C10 N2 C7 108.20(7)
C12 N3 C14 106.80(9)
C12 N3 C21 122.09(9)
C14 N3 C21 131.01(9)
C12 N4 C13 104.80(10)
O4 N5 O3 123.49(10)
O4 N5 C28 118.46(11)
O3 N5 C28 118.05(10)
C35 N6 C37 108.63(7)
C35 N6 C34 114.92(8)
C37 N6 C34 108.86(7)
C39 N7 C41 106.76(7)
C39 N7 C53 121.77(8)
C41 N7 C53 131.08(8)
C39 N8 C40 105.09(8)
C9 S1 C8 90.86(5)
C36 S2 C35 92.49(5)

loop_
_geom_bond_atom_site_label_1
_geom_bond_atom_site_label_2
_geom_bond_distance
C1 C6 1.3842(14)
C1 C2 1.3867(14)
C1 N1 1.4662(13)
C2 C3 1.3912(13)
C2 H2 0.9500
C3 C4 1.3981(13)
C3 H3 0.9500
C4 C5 1.3964(13)
C4 C7 1.5119(12)
C5 C6 1.3908(14)
C5 H5 0.9500
C6 H6 0.9500
C7 N2 1.4826(12)
C7 C27 1.5779(13)
C7 H7 1.0000
C8 N2 1.4394(13)
C8 S1 1.8585(11)
C8 H8A 0.9900
C8 H8B 0.9900
C9 C10 1.5590(15)
C9 S1 1.8235(13)
C9 H9A 0.9900
C9 H9B 0.9900
C10 N2 1.4688(12)
C10 C11 1.5272(14)
C10 H10 1.0000
C11 C12 1.4953(15)
C11 C27 1.5407(14)
C11 H11 1.0000
C12 N4 1.3158(14)
C12 N3 1.3781(13)
C13 C14 1.3715(16)
C13 N4 1.3770(17)
C13 H13 0.9500
C14 N3 1.3929(14)
C14 C15 1.4668(17)
C15 C20 1.392(2)
C15 C16 1.4055(18)
C16 C17 1.379(2)
C16 H16 0.9500
C17 C18 1.369(3)
C17 H17 0.9500
C18 C19 1.408(3)
C18 H18 0.9500
C19 C20 1.3915(18)
C19 H19 0.9500
C20 H20 0.9500
C21 C22 1.3981(14)
C21 C26 1.4000(14)
C21 N3 1.4220(13)
C22 C23 1.3894(15)
C22 H22 0.9500
C23 C24 1.3888(17)
C23 H23 0.9500
C24 C25 1.3941(15)
C24 H24 0.9500
C25 C26 1.3943(14)
C25 H25 0.9500
C26 C27 1.5108(13)
C27 H27 1.0000
C28 C33 1.3848(14)
C28 C29 1.3870(15)
C28 N5 1.4636(13)
C29 C30 1.3938(14)
C29 H29 0.9500
C30 C31 1.3962(13)
C30 H30 0.9500
C31 C32 1.3960(13)
C31 C34 1.5130(12)
C32 C33 1.3889(13)
C32 H32 0.9500
C33 H33 0.9500
C34 N6 1.4767(12)
C34 C54 1.5781(13)
C34 H34 1.0000
C35 N6 1.4383(13)
C35 S2 1.8551(11)
C35 H35A 0.9900
C35 H35B 0.9900
C36 C37 1.5533(13)
C36 S2 1.8173(11)
C36 H36A 0.9900
C36 H36B 0.9900
C37 N6 1.4676(12)
C37 C38 1.5289(13)
C37 H37 1.0000
C38 C39 1.4983(13)
C38 C54 1.5451(13)
C38 H38 1.0000
C39 N8 1.3155(12)
C39 N7 1.3767(11)
C40 C41 1.3734(13)
C40 N8 1.3802(13)
C40 H40 0.9500
C41 N7 1.4010(12)
C41 C42 1.4693(13)
C42 C43 1.3968(13)
C42 C47 1.3999(13)
C43 C44 1.3932(15)
C43 H43 0.9500
C44 C45 1.3884(17)
C44 H44 0.9500
C45 C46 1.3855(16)
C45 H45 0.9500
C46 C47 1.3924(13)
C46 H46 0.9500
C47 H47 0.9500
C48 C49 1.3943(13)
C48 C53 1.3974(12)
C48 H48 0.9500
C49 C50 1.3901(14)
C49 H49 0.9500
C50 C51 1.3922(14)
C50 H50 0.9500
C51 C52 1.3949(13)
C51 H51 0.9500
C52 C53 1.4011(12)
C52 C54 1.5043(12)
C53 N7 1.4225(12)
C54 H54 1.0000
N1 O1 1.2290(14)
N1 O2 1.2323(14)
N5 O4 1.2248(15)
N5 O3 1.2297(15)

loop_
_geom_torsion_atom_site_label_1
_geom_torsion_atom_site_label_2
_geom_torsion_atom_site_label_3
_geom_torsion_atom_site_label_4
_geom_torsion
C6 C1 C2 C3 -1.97(15)
N1 C1 C2 C3 177.41(9)
C1 C2 C3 C4 -0.45(15)
C2 C3 C4 C5 2.16(15)
C2 C3 C4 C7 -177.99(9)
C3 C4 C5 C6 -1.52(15)
C7 C4 C5 C6 178.62(9)
C2 C1 C6 C5 2.59(16)
N1 C1 C6 C5 -176.80(10)
C4 C5 C6 C1 -0.78(16)
C5 C4 C7 N2 142.00(9)
C3 C4 C7 N2 -37.85(12)
C5 C4 C7 C27 -98.38(10)
C3 C4 C7 C27 81.77(11)
S1 C9 C10 N2 18.89(10)
S1 C9 C10 C11 132.66(8)
N2 C10 C11 C12 -73.51(9)
C9 C10 C11 C12 168.54(8)
N2 C10 C11 C27 43.17(9)
C9 C10 C11 C27 -74.78(10)
C10 C11 C12 N4 -37.00(14)
C27 C11 C12 N4 -148.88(10)
C10 C11 C12 N3 139.75(9)
C27 C11 C12 N3 27.87(12)
N4 C13 C14 N3 0.63(14)
N4 C13 C14 C15 -172.71(12)
C13 C14 C15 C20 129.16(14)
N3 C14 C15 C20 -42.66(19)
C13 C14 C15 C16 -45.01(19)
N3 C14 C15 C16 143.17(13)
C20 C15 C16 C17 -1.8(2)
C14 C15 C16 C17 172.61(13)
C15 C16 C17 C18 0.9(2)
C16 C17 C18 C19 0.8(3)
C17 C18 C19 C20 -1.6(2)
C18 C19 C20 C15 0.7(2)
C16 C15 C20 C19 0.96(19)
C14 C15 C20 C19 -173.09(11)
C26 C21 C22 C23 -2.90(15)
N3 C21 C22 C23 -179.86(10)
C21 C22 C23 C24 2.13(17)
C22 C23 C24 C25 0.28(19)
C23 C24 C25 C26 -2.00(19)
C24 C25 C26 C21 1.24(17)
C24 C25 C26 C27 176.49(11)
C22 C21 C26 C25 1.22(15)
N3 C21 C26 C25 178.33(9)
C22 C21 C26 C27 -174.06(9)
N3 C21 C26 C27 3.05(13)
C25 C26 C27 C11 -143.95(10)
C21 C26 C27 C11 31.19(12)
C25 C26 C27 C7 94.83(12)
C21 C26 C27 C7 -90.03(11)
C12 C11 C27 C26 -44.36(11)
C10 C11 C27 C26 -161.20(8)
C12 C11 C27 C7 84.91(9)
C10 C11 C27 C7 -31.93(9)
N2 C7 C27 C26 135.11(8)
C4 C7 C27 C26 11.98(12)
N2 C7 C27 C11 9.45(9)
C4 C7 C27 C11 -113.67(8)
C33 C28 C29 C30 -2.30(17)
N5 C28 C29 C30 176.61(10)
C28 C29 C30 C31 0.77(16)
C29 C30 C31 C32 1.27(15)
C29 C30 C31 C34 -178.97(9)
C30 C31 C32 C33 -1.90(15)
C34 C31 C32 C33 178.34(9)
C29 C28 C33 C32 1.70(16)
N5 C28 C33 C32 -177.23(9)
C31 C32 C33 C28 0.45(15)
C32 C31 C34 N6 32.67(11)
C30 C31 C34 N6 -147.09(9)
C32 C31 C34 C54 -85.56(11)
C30 C31 C34 C54 94.68(10)
S2 C36 C37 N6 -25.07(9)
S2 C36 C37 C38 -138.77(7)
N6 C37 C38 C39 75.52(9)
C36 C37 C38 C39 -166.75(8)
N6 C37 C38 C54 -41.90(8)
C36 C37 C38 C54 75.83(9)
C37 C38 C39 N8 41.03(12)
C54 C38 C39 N8 153.34(9)
C37 C38 C39 N7 -136.33(9)
C54 C38 C39 N7 -24.02(12)
N8 C40 C41 N7 -0.76(12)
N8 C40 C41 C42 169.09(9)
C40 C41 C42 C43 42.31(15)
N7 C41 C42 C43 -150.02(10)
C40 C41 C42 C47 -131.56(11)
N7 C41 C42 C47 36.11(15)
C47 C42 C43 C44 0.04(16)
C41 C42 C43 C44 -174.04(10)
C42 C43 C44 C45 0.79(19)
C43 C44 C45 C46 -1.05(19)
C44 C45 C46 C47 0.49(17)
C45 C46 C47 C42 0.33(16)
C43 C42 C47 C46 -0.59(15)
C41 C42 C47 C46 173.35(9)
C53 C48 C49 C50 -2.32(14)
C48 C49 C50 C51 -0.15(15)
C49 C50 C51 C52 1.82(15)
C50 C51 C52 C53 -0.94(14)
C50 C51 C52 C54 -176.94(9)
C49 C48 C53 C52 3.22(13)
C49 C48 C53 N7 179.85(8)
C51 C52 C53 C48 -1.60(13)
C54 C52 C53 C48 174.39(8)
C51 C52 C53 N7 -178.40(8)
C54 C52 C53 N7 -2.41(12)
C51 C52 C54 C38 144.90(9)
C53 C52 C54 C38 -31.00(11)
C51 C52 C54 C34 -93.78(10)
C53 C52 C54 C34 90.32(10)
C39 C38 C54 C52 42.03(10)
C37 C38 C54 C52 159.43(7)
C39 C38 C54 C34 -86.68(8)
C37 C38 C54 C34 30.72(8)
N6 C34 C54 C52 -134.24(8)
C31 C34 C54 C52 -12.73(11)
N6 C34 C54 C38 -8.57(8)
C31 C34 C54 C38 112.93(8)
C6 C1 N1 O1 166.97(10)
C2 C1 N1 O1 -12.44(14)
C6 C1 N1 O2 -11.57(15)
C2 C1 N1 O2 169.02(10)
S1 C8 N2 C10 45.00(9)
S1 C8 N2 C7 -75.25(8)
C11 C10 N2 C8 -162.83(8)
C9 C10 N2 C8 -41.72(10)
C11 C10 N2 C7 -38.60(10)
C9 C10 N2 C7 82.51(9)
C4 C7 N2 C8 -95.95(9)
C27 C7 N2 C8 137.83(8)
C4 C7 N2 C10 144.23(8)
C27 C7 N2 C10 18.01(9)
N4 C12 N3 C14 0.37(12)
C11 C12 N3 C14 -176.83(9)
N4 C12 N3 C21 -176.31(9)
C11 C12 N3 C21 6.49(14)
C13 C14 N3 C12 -0.59(12)
C15 C14 N3 C12 172.70(11)
C13 C14 N3 C21 175.69(11)
C15 C14 N3 C21 -11.02(19)
C22 C21 N3 C12 153.53(10)
C26 C21 N3 C12 -23.55(13)
C22 C21 N3 C14 -22.26(16)
C26 C21 N3 C14 160.66(11)
N3 C12 N4 C13 0.02(13)
C11 C12 N4 C13 177.01(10)
C14 C13 N4 C12 -0.42(14)
C33 C28 N5 O4 -166.51(11)
C29 C28 N5 O4 14.52(16)
C33 C28 N5 O3 13.92(15)
C29 C28 N5 O3 -165.04(11)
S2 C35 N6 C37 -40.23(9)
S2 C35 N6 C34 81.96(8)
C38 C37 N6 C35 164.07(8)
C36 C37 N6 C35 43.14(10)
C38 C37 N6 C34 38.27(9)
C36 C37 N6 C34 -82.67(9)
C31 C34 N6 C35 94.71(9)
C54 C34 N6 C35 -140.42(8)
C31 C34 N6 C37 -143.23(7)
C54 C34 N6 C37 -18.36(9)
N8 C39 N7 C41 -1.02(11)
C38 C39 N7 C41 176.69(8)
N8 C39 N7 C53 172.49(8)
C38 C39 N7 C53 -9.80(13)
C40 C41 N7 C39 1.04(10)
C42 C41 N7 C39 -168.92(9)
C40 C41 N7 C53 -171.64(9)
C42 C41 N7 C53 18.40(16)
C48 C53 N7 C39 -152.31(9)
C52 C53 N7 C39 24.45(12)
C48 C53 N7 C41 19.44(14)
C52 C53 N7 C41 -163.81(9)
N7 C39 N8 C40 0.54(11)
C38 C39 N8 C40 -177.03(9)
C41 C40 N8 C39 0.17(12)
C10 C9 S1 C8 5.38(8)
N2 C8 S1 C9 -28.89(7)
C37 C36 S2 C35 2.03(7)
N6 C35 S2 C36 21.53(8)
